data_4317316
loop_
_publ_author_name
'Cassandra E. Searls'
'Scott T. Kleespies'
'Matthew L. Eppright'
'Sarina C. Schwartz'
'Glenn P. A. Yap'
'Robert C. Scarrow'

_publ_section_title
;
 Trigonal Bi- and Monopyramidal Cobalt(II) Complexes of a Novel
 Guanidine-Based Tripodal Ligand
;
_journal_name_full 'Inorganic Chemistry'
_journal_page_first 11261
_journal_page_last 11263
_journal_paper_doi 10.1021/ic101612f
_journal_volume 49
_journal_year 2010
_chemical_formula_sum 'C31 H66 Co N10 O4'
_chemical_formula_weight 701.87
_chemical_name_systematic
;
 ?
;
_space_group_IT_number 14
_symmetry_cell_setting monoclinic
_symmetry_space_group_name_Hall '-P 2ybc'
_symmetry_space_group_name_H-M 'P 1 21/c 1'
_atom_sites_solution_hydrogens geom
_atom_sites_solution_primary direct
_atom_sites_solution_secondary difmap
_audit_creation_method SHELXL-97
_cell_angle_alpha 90.00
_cell_angle_beta 97.521(5)
_cell_angle_gamma 90.00
_cell_formula_units_Z 4
_cell_length_a 16.458(5)
_cell_length_b 13.570(4)
_cell_length_c 18.185(5)
_cell_measurement_reflns_used 984
_cell_measurement_temperature 200(2)
_cell_measurement_theta_max 22.15
_cell_measurement_theta_min 2.34
_cell_volume 4026(2)
_computing_cell_refinement 'SAINT (Bruker, 2002)'
_computing_data_collection 'SMART (Bruker, 2002)'
_computing_data_reduction SAINT
_computing_molecular_graphics 'SHELXTL (Sheldrick, 2001)'
_computing_publication_material 'SHELXTL (Sheldrick, 2001)'
_computing_structure_refinement 'SHELXL-97 (Sheldrick, 1997)'
_computing_structure_solution 'SHELXS-97 (Sheldrick, 1990)'
_diffrn_ambient_temperature 200(2)
_diffrn_detector_area_resol_mean 836.6
_diffrn_measured_fraction_theta_full 1.000
_diffrn_measured_fraction_theta_max 1.000
_diffrn_measurement_device_type 'Bruker AXS APEX diffractometer'
_diffrn_measurement_method \w
_diffrn_radiation_monochromator graphite
_diffrn_radiation_source 'fine-focus sealed tube'
_diffrn_radiation_type MoK\a
_diffrn_radiation_wavelength 0.71073
_diffrn_reflns_av_R_equivalents 0.0617
_diffrn_reflns_av_sigmaI/netI 0.0477
_diffrn_reflns_limit_h_max 19
_diffrn_reflns_limit_h_min -19
_diffrn_reflns_limit_k_max 16
_diffrn_reflns_limit_k_min -16
_diffrn_reflns_limit_l_max 21
_diffrn_reflns_limit_l_min -21
_diffrn_reflns_number 41137
_diffrn_reflns_theta_full 25.00
_diffrn_reflns_theta_max 25.00
_diffrn_reflns_theta_min 1.88
_diffrn_standards_decay_% 1
_diffrn_standards_interval_count 0
_diffrn_standards_interval_time 0
_diffrn_standards_number 0
_exptl_absorpt_coefficient_mu 0.470
_exptl_absorpt_correction_T_max 0.9185
_exptl_absorpt_correction_T_min 0.8637
_exptl_absorpt_correction_type multi-scan
_exptl_absorpt_process_details 'SADABS (Sheldrick, 2003)'
_exptl_crystal_colour purple
_exptl_crystal_density_diffrn 1.158
_exptl_crystal_density_method 'not measured'
_exptl_crystal_description block
_exptl_crystal_F_000 1524
_exptl_crystal_size_max 0.32
_exptl_crystal_size_mid 0.23
_exptl_crystal_size_min 0.18
_refine_diff_density_max 0.993
_refine_diff_density_min -0.963
_refine_diff_density_rms 0.071
_refine_ls_extinction_method none
_refine_ls_goodness_of_fit_ref 1.041
_refine_ls_hydrogen_treatment mixed
_refine_ls_matrix_type full
_refine_ls_number_parameters 447
_refine_ls_number_reflns 7076
_refine_ls_number_restraints 385
_refine_ls_restrained_S_all 1.029
_refine_ls_R_factor_all 0.1161
_refine_ls_R_factor_gt 0.0932
_refine_ls_shift/su_max 0.000
_refine_ls_shift/su_mean 0.000
_refine_ls_structure_factor_coef Fsqd
_refine_ls_weighting_details 'calc w=1/[\s^2^(Fo^2^)+(0.1034P)^2^+8.8469P] where P=(Fo^2^+2Fc^2^)/3'
_refine_ls_weighting_scheme calc
_refine_ls_wR_factor_gt 0.2312
_refine_ls_wR_factor_ref 0.2524
_reflns_number_gt 5282
_reflns_number_total 7076
_reflns_threshold_expression >2sigma(I)
_cod_data_source_file ic101612f_si_002_1.cif
_cod_data_source_block robs005
_cod_depositor_comments
;
The following automatic conversions were performed:

'_symmetry_cell_setting' value 'Monoclinic' changed to 'monoclinic'
according to the built-in table from CIF Core dictionary named
'cif_core.dic' version 2.4.1 from 2010-06-29.

Automatic conversion script
Id: cif_fix_values 1646 2011-03-28 12:23:43Z adriana 
;
_cod_original_cell_volume 4027(2)
_cod_database_code 4317316

loop_
_symmetry_equiv_pos_as_xyz
'x, y, z'
'-x, y+1/2, -z+1/2'
'-x, -y, -z'
'x, -y-1/2, z-1/2'

loop_
_atom_site_label
_atom_site_type_symbol
_atom_site_fract_x
_atom_site_fract_y
_atom_site_fract_z
_atom_site_U_iso_or_equiv
_atom_site_adp_type
_atom_site_occupancy
_atom_site_symmetry_multiplicity
_atom_site_calc_flag
_atom_site_refinement_flags
_atom_site_disorder_assembly
_atom_site_disorder_group
Co1 Co 0.69911(5) 0.48204(5) 0.81435(3) 0.0570(3) Uani 1 1 d U . .
N1 N 0.5837(3) 0.4687(4) 0.7331(2) 0.0738(12) Uani 1 1 d U . .
N2 N 0.6811(3) 0.3344(3) 0.8196(3) 0.0678(11) Uani 1 1 d U . .
N3 N 0.7361(4) 0.2907(5) 0.9367(4) 0.1016(19) Uani 1 1 d DU . .
H3 H 0.731(5) 0.344(4) 0.953(4) 0.122 Uiso 1 1 d D . .
N4 N 0.7247(4) 0.1707(4) 0.8455(6) 0.127(3) Uani 1 1 d DU . .
H4 H 0.733(6) 0.142(7) 0.884(3) 0.152 Uiso 1 1 d D . .
N5 N 0.7432(3) 0.5226(3) 0.7173(2) 0.0678(11) Uani 1 1 d U . .
N6 N 0.8825(4) 0.5178(4) 0.7581(3) 0.0800(14) Uani 1 1 d DU . .
H6 H 0.862(4) 0.517(5) 0.795(3) 0.096 Uiso 1 1 d D . .
N7 N 0.8413(4) 0.5396(6) 0.6323(3) 0.105(2) Uani 1 1 d DU . .
H7 H 0.805(4) 0.533(6) 0.599(3) 0.126 Uiso 1 1 d D . .
N8 N 0.6279(3) 0.5923(3) 0.8515(2) 0.0716(12) Uani 1 1 d U . .
N9 N 0.7196(5) 0.7166(4) 0.8945(3) 0.0996(18) Uani 1 1 d DU . .
H9 H 0.737(5) 0.758(5) 0.923(4) 0.120 Uiso 1 1 d D . .
N10 N 0.5990(5) 0.7044(4) 0.9448(3) 0.110(2) Uani 1 1 d DU . .
H10 H 0.616(5) 0.758(4) 0.956(5) 0.132 Uiso 1 1 d D . .
O1 O 0.8029(3) 0.5038(3) 0.88618(18) 0.0731(10) Uani 1 1 d U . .
O2 O 0.7410(5) 0.4899(5) 0.9872(3) 0.153(3) Uani 1 1 d U . .
O3 O 0.7024(4) 0.8831(4) 0.9935(3) 0.125(2) Uani 1 1 d U . .
O4 O 0.7463(5) 1.0078(5) 0.9498(8) 0.285(8) Uani 1 1 d U . .
C1 C 0.7153(4) 0.2679(4) 0.8658(5) 0.0872(17) Uani 1 1 d U . .
C2 C 0.7947(5) 0.2402(7) 0.9941(6) 0.135(3) Uani 1 1 d U . .
H2A H 0.8003 0.1707 0.9774 0.162 Uiso 1 1 calc R . .
C3 C 0.7579(7) 0.2367(13) 1.0641(7) 0.244(9) Uani 1 1 d U . .
H3A H 0.6996 0.2200 1.0532 0.367 Uiso 1 1 calc R . .
H3B H 0.7637 0.3012 1.0885 0.367 Uiso 1 1 calc R . .
H3C H 0.7859 0.1866 1.0969 0.367 Uiso 1 1 calc R . .
C4 C 0.8787(5) 0.2854(7) 1.0030(6) 0.148(4) Uani 1 1 d U . .
H4A H 0.8973 0.2920 0.9542 0.222 Uiso 1 1 calc R . .
H4B H 0.9168 0.2431 1.0347 0.222 Uiso 1 1 calc R . .
H4C H 0.8767 0.3506 1.0259 0.222 Uiso 1 1 calc R . .
C5 C 0.7657(6) 0.1462(5) 0.7827(8) 0.168(4) Uani 1 1 d U . .
H5A H 0.7698 0.2081 0.7535 0.201 Uiso 1 1 calc R . .
C6 C 0.7118(8) 0.0701(7) 0.7307(10) 0.241(7) Uani 1 1 d U . .
H6A H 0.6598 0.1010 0.7108 0.362 Uiso 1 1 calc R . .
H6B H 0.7010 0.0117 0.7596 0.362 Uiso 1 1 calc R . .
H6C H 0.7416 0.0506 0.6897 0.362 Uiso 1 1 calc R . .
C7 C 0.8512(7) 0.1105(8) 0.8066(10) 0.238(7) Uani 1 1 d U . .
H7A H 0.8844 0.1646 0.8302 0.356 Uiso 1 1 calc R . .
H7B H 0.8752 0.0872 0.7632 0.356 Uiso 1 1 calc R . .
H7C H 0.8499 0.0564 0.8421 0.356 Uiso 1 1 calc R . .
C8 C 0.6260(4) 0.2981(5) 0.7552(4) 0.0892(17) Uani 1 1 d U . .
H8A H 0.6064 0.2310 0.7651 0.107 Uiso 1 1 calc R . .
H8B H 0.6553 0.2952 0.7110 0.107 Uiso 1 1 calc R . .
C9 C 0.5539(4) 0.3687(6) 0.7414(4) 0.0885(17) Uani 1 1 d U . .
H9A H 0.5179 0.3490 0.6959 0.106 Uiso 1 1 calc R . .
H9B H 0.5215 0.3659 0.7835 0.106 Uiso 1 1 calc R . .
C10 C 0.8189(4) 0.5270(4) 0.7016(3) 0.0719(15) Uani 1 1 d U . .
C11 C 0.9536(4) 0.4536(7) 0.7535(4) 0.098(2) Uani 1 1 d U . .
H11A H 0.9780 0.4700 0.7074 0.117 Uiso 1 1 calc R . .
C12 C 0.9264(6) 0.3449(7) 0.7503(6) 0.136(3) Uani 1 1 d U . .
H12A H 0.9735 0.3027 0.7444 0.204 Uiso 1 1 calc R . .
H12B H 0.8836 0.3352 0.7081 0.204 Uiso 1 1 calc R . .
H12C H 0.9049 0.3275 0.7964 0.204 Uiso 1 1 calc R . .
C13 C 1.0154(5) 0.4736(10) 0.8196(5) 0.155(4) Uani 1 1 d U . .
H13A H 1.0294 0.5439 0.8212 0.232 Uiso 1 1 calc R . .
H13B H 1.0649 0.4346 0.8161 0.232 Uiso 1 1 calc R . .
H13C H 0.9925 0.4555 0.8648 0.232 Uiso 1 1 calc R . .
C14 C 0.9065(6) 0.6068(9) 0.6180(4) 0.145(4) Uani 1 1 d U . .
H14A H 0.9512 0.6039 0.6609 0.174 Uiso 1 1 calc R . .
C15 C 0.9398(8) 0.5713(14) 0.5503(6) 0.246(7) Uani 1 1 d U . .
H15A H 0.9818 0.6173 0.5378 0.369 Uiso 1 1 calc R . .
H15B H 0.8953 0.5675 0.5089 0.369 Uiso 1 1 calc R . .
H15C H 0.9641 0.5059 0.5598 0.369 Uiso 1 1 calc R . .
C16 C 0.8768(9) 0.7098(10) 0.6093(7) 0.233(6) Uani 1 1 d U . .
H16A H 0.8702 0.7371 0.6581 0.350 Uiso 1 1 calc R . .
H16B H 0.8240 0.7110 0.5774 0.350 Uiso 1 1 calc R . .
H16C H 0.9167 0.7495 0.5866 0.350 Uiso 1 1 calc R . .
C17 C 0.6760(4) 0.5610(6) 0.6635(3) 0.0877(18) Uani 1 1 d U . .
H17A H 0.6949 0.5701 0.6144 0.105 Uiso 1 1 calc R . .
H17B H 0.6570 0.6254 0.6803 0.105 Uiso 1 1 calc R . .
C18 C 0.6073(4) 0.4867(6) 0.6581(3) 0.0860(18) Uani 1 1 d U . .
H18A H 0.5595 0.5118 0.6246 0.103 Uiso 1 1 calc R . .
H18B H 0.6253 0.4242 0.6372 0.103 Uiso 1 1 calc R . .
C19 C 0.6483(5) 0.6679(4) 0.8965(3) 0.0875(18) Uani 1 1 d U . .
C20 C 0.7542(5) 0.7338(4) 0.8266(4) 0.096(2) Uani 1 1 d U . .
H20A H 0.7598 0.6691 0.8013 0.115 Uiso 1 1 calc R . .
C21 C 0.8399(7) 0.7791(7) 0.8462(5) 0.139(3) Uani 1 1 d U . .
H21A H 0.8750 0.7332 0.8775 0.209 Uiso 1 1 calc R . .
H21B H 0.8354 0.8411 0.8730 0.209 Uiso 1 1 calc R . .
H21C H 0.8638 0.7920 0.8005 0.209 Uiso 1 1 calc R . .
C22 C 0.6996(7) 0.8009(6) 0.7744(4) 0.132(3) Uani 1 1 d U . .
H22A H 0.6482 0.7667 0.7569 0.197 Uiso 1 1 calc R . .
H22B H 0.7277 0.8181 0.7319 0.197 Uiso 1 1 calc R . .
H22C H 0.6876 0.8611 0.8008 0.197 Uiso 1 1 calc R . .
C23 C 0.5605(5) 0.6423(5) 0.9973(3) 0.093(2) Uani 1 1 d U . .
H23A H 0.5549 0.5739 0.9768 0.112 Uiso 1 1 calc R . .
C24 C 0.6151(5) 0.6388(5) 1.0711(3) 0.102(2) Uani 1 1 d U . .
H24A H 0.6674 0.6078 1.0644 0.154 Uiso 1 1 calc R . .
H24B H 0.5882 0.6004 1.1066 0.154 Uiso 1 1 calc R . .
H24C H 0.6250 0.7060 1.0899 0.154 Uiso 1 1 calc R . .
C25 C 0.4759(7) 0.6806(9) 1.0051(5) 0.165(5) Uani 1 1 d U . .
H25A H 0.4414 0.6775 0.9570 0.248 Uiso 1 1 calc R . .
H25B H 0.4799 0.7491 1.0224 0.248 Uiso 1 1 calc R . .
H25C H 0.4515 0.6402 1.0412 0.248 Uiso 1 1 calc R . .
C26 C 0.5417(4) 0.5651(5) 0.8350(3) 0.0876(18) Uani 1 1 d U . .
H26A H 0.5063 0.6195 0.8482 0.105 Uiso 1 1 calc R . .
H26B H 0.5301 0.5058 0.8636 0.105 Uiso 1 1 calc R . .
C27 C 0.5255(4) 0.5443(6) 0.7528(3) 0.095(2) Uani 1 1 d U . .
H27A H 0.4685 0.5205 0.7397 0.114 Uiso 1 1 calc R . .
H27B H 0.5320 0.6056 0.7246 0.114 Uiso 1 1 calc R . .
C28 C 0.7981(7) 0.5163(5) 0.9564(4) 0.116(3) Uani 1 1 d U . .
C29 C 0.8743(9) 0.5652(8) 0.9968(5) 0.199(5) Uani 1 1 d U . .
H29A H 0.8650 0.5816 1.0475 0.299 Uiso 1 1 calc R . .
H29B H 0.8861 0.6255 0.9705 0.299 Uiso 1 1 calc R . .
H29C H 0.9209 0.5199 0.9983 0.299 Uiso 1 1 calc R . .
C30 C 0.6923(5) 0.9617(5) 0.9607(4) 0.093(2) Uani 1 1 d U . .
C31 C 0.6104(6) 1.0034(9) 0.9427(5) 0.147(4) Uani 1 1 d U . .
H31A H 0.5693 0.9524 0.9479 0.221 Uiso 1 1 calc R . .
H31B H 0.6034 1.0278 0.8916 0.221 Uiso 1 1 calc R . .
H31C H 0.6033 1.0580 0.9766 0.221 Uiso 1 1 calc R . .

loop_
_atom_site_aniso_label
_atom_site_aniso_U_11
_atom_site_aniso_U_22
_atom_site_aniso_U_33
_atom_site_aniso_U_23
_atom_site_aniso_U_13
_atom_site_aniso_U_12
Co1 0.0880(5) 0.0466(4) 0.0381(4) 0.0042(3) 0.0143(3) 0.0124(3)
N1 0.082(3) 0.097(3) 0.043(2) 0.000(2) 0.012(2) 0.007(2)
N2 0.079(3) 0.042(2) 0.090(3) 0.004(2) 0.039(2) 0.0053(19)
N3 0.087(4) 0.093(4) 0.133(4) 0.072(4) 0.045(3) 0.038(3)
N4 0.094(4) 0.042(3) 0.261(8) 0.032(3) 0.083(5) 0.008(3)
N5 0.093(3) 0.072(3) 0.040(2) 0.0086(19) 0.014(2) -0.007(2)
N6 0.100(3) 0.091(3) 0.047(2) 0.001(2) 0.002(2) -0.037(3)
N7 0.093(4) 0.174(6) 0.047(3) 0.018(3) 0.004(2) -0.071(4)
N8 0.108(3) 0.058(2) 0.052(2) 0.0107(18) 0.021(2) 0.030(2)
N9 0.191(6) 0.046(3) 0.066(3) -0.002(2) 0.035(4) 0.004(3)
N10 0.205(7) 0.059(3) 0.077(3) 0.011(3) 0.058(4) 0.042(4)
O1 0.115(3) 0.063(2) 0.0384(17) -0.0015(15) -0.0020(17) 0.010(2)
O2 0.276(8) 0.142(5) 0.050(3) 0.020(3) 0.055(4) 0.114(5)
O3 0.238(7) 0.070(3) 0.079(3) 0.005(2) 0.063(4) 0.008(3)
O4 0.114(5) 0.095(5) 0.61(2) 0.163(8) -0.085(8) -0.025(4)
C1 0.071(4) 0.058(3) 0.145(5) 0.032(3) 0.060(3) 0.012(3)
C2 0.089(5) 0.136(7) 0.185(7) 0.111(6) 0.036(5) 0.041(4)
C3 0.153(9) 0.40(2) 0.185(9) 0.215(13) 0.057(8) 0.109(12)
C4 0.104(5) 0.135(8) 0.201(10) 0.075(7) 0.006(6) 0.027(5)
C5 0.127(6) 0.055(4) 0.350(13) -0.047(6) 0.140(7) -0.012(4)
C6 0.224(11) 0.081(6) 0.453(18) -0.116(10) 0.175(11) -0.056(7)
C7 0.152(7) 0.108(8) 0.48(2) -0.009(11) 0.157(9) 0.046(7)
C8 0.102(5) 0.070(4) 0.102(4) -0.024(3) 0.039(3) -0.021(3)
C9 0.090(4) 0.107(4) 0.071(4) -0.012(3) 0.023(3) -0.010(3)
C10 0.100(4) 0.075(4) 0.039(2) 0.006(2) 0.004(2) -0.032(3)
C11 0.076(4) 0.155(6) 0.061(3) 0.001(4) 0.005(3) -0.035(4)
C12 0.114(7) 0.126(6) 0.170(9) -0.005(6) 0.026(6) 0.005(5)
C13 0.095(5) 0.281(13) 0.083(5) -0.016(7) -0.012(4) -0.030(7)
C14 0.143(7) 0.214(9) 0.072(4) 0.053(5) -0.007(4) -0.108(6)
C15 0.204(12) 0.431(17) 0.117(8) -0.008(10) 0.077(7) -0.204(12)
C16 0.282(16) 0.205(9) 0.181(10) 0.104(8) -0.095(10) -0.117(9)
C17 0.108(4) 0.108(5) 0.046(3) 0.025(3) 0.009(3) 0.001(4)
C18 0.095(4) 0.123(5) 0.039(3) 0.004(3) 0.003(3) 0.000(4)
C19 0.165(6) 0.048(3) 0.055(3) 0.011(2) 0.034(3) 0.032(3)
C20 0.168(6) 0.049(3) 0.073(4) -0.001(3) 0.029(4) 0.001(4)
C21 0.200(8) 0.099(6) 0.123(7) -0.023(5) 0.035(6) -0.046(6)
C22 0.240(9) 0.072(4) 0.090(5) 0.030(4) 0.048(5) 0.043(5)
C23 0.141(6) 0.075(4) 0.070(4) 0.009(3) 0.037(4) 0.032(4)
C24 0.161(7) 0.088(5) 0.062(3) -0.002(3) 0.032(4) -0.009(5)
C25 0.184(8) 0.203(11) 0.119(7) 0.054(7) 0.060(6) 0.104(8)
C26 0.100(4) 0.104(5) 0.060(3) 0.011(3) 0.015(3) 0.053(4)
C27 0.100(5) 0.127(5) 0.058(3) 0.011(3) 0.011(3) 0.040(4)
C28 0.219(8) 0.077(4) 0.044(3) -0.008(3) -0.012(4) 0.057(5)
C29 0.318(11) 0.135(8) 0.110(7) -0.055(6) -0.105(8) 0.049(8)
C30 0.141(6) 0.055(3) 0.075(4) 0.022(3) -0.021(4) -0.020(4)
C31 0.115(5) 0.224(11) 0.102(6) 0.064(7) 0.013(5) -0.019(6)

loop_
_atom_type_symbol
_atom_type_description
_atom_type_scat_dispersion_real
_atom_type_scat_dispersion_imag
_atom_type_scat_source
C C 0.0033 0.0016 'International Tables Vol C Tables 4.2.6.8 and 6.1.1.4'
H H 0.0000 0.0000 'International Tables Vol C Tables 4.2.6.8 and 6.1.1.4'
N N 0.0061 0.0033 'International Tables Vol C Tables 4.2.6.8 and 6.1.1.4'
O O 0.0106 0.0060 'International Tables Vol C Tables 4.2.6.8 and 6.1.1.4'
Co Co 0.3494 0.9721 'International Tables Vol C Tables 4.2.6.8 and 6.1.1.4'

loop_
_geom_angle_atom_site_label_1
_geom_angle_atom_site_label_2
_geom_angle_atom_site_label_3
_geom_angle
_geom_angle_site_symmetry_1
_geom_angle_site_symmetry_3
_geom_angle_publ_flag
N2 Co1 O1 103.24(18) . . ?
N2 Co1 N8 127.31(19) . . ?
O1 Co1 N8 98.59(19) . . ?
N2 Co1 N5 111.89(18) . . ?
O1 Co1 N5 98.64(18) . . ?
N8 Co1 N5 111.32(18) . . ?
N2 Co1 N1 80.6(2) . . ?
O1 Co1 N1 176.21(17) . . ?
N8 Co1 N1 78.9(2) . . ?
N5 Co1 N1 79.74(18) . . ?
C9 N1 C27 112.5(5) . . ?
C9 N1 C18 112.3(5) . . ?
C27 N1 C18 111.3(5) . . ?
C9 N1 Co1 105.8(4) . . ?
C27 N1 Co1 107.6(4) . . ?
C18 N1 Co1 106.8(4) . . ?
C1 N2 C8 116.7(6) . . ?
C1 N2 Co1 131.1(5) . . ?
C8 N2 Co1 111.9(4) . . ?
C1 N3 C2 129.3(7) . . ?
C1 N4 C5 120.8(6) . . ?
C10 N5 C17 119.4(4) . . ?
C10 N5 Co1 130.2(4) . . ?
C17 N5 Co1 110.1(4) . . ?
C10 N6 C11 123.1(5) . . ?
C10 N7 C14 122.4(6) . . ?
C19 N8 C26 119.0(5) . . ?
C19 N8 Co1 130.7(5) . . ?
C26 N8 Co1 109.0(4) . . ?
C19 N9 C20 122.8(6) . . ?
C19 N10 C23 123.4(5) . . ?
C28 O1 Co1 119.7(6) . . ?
N2 C1 N3 119.8(6) . . ?
N2 C1 N4 122.7(9) . . ?
N3 C1 N4 117.2(7) . . ?
C3 C2 N3 108.5(7) . . ?
C3 C2 C4 113.3(11) . . ?
N3 C2 C4 112.9(6) . . ?
N4 C5 C7 111.4(12) . . ?
N4 C5 C6 109.8(7) . . ?
C7 C5 C6 113.0(9) . . ?
N2 C8 C9 107.9(5) . . ?
N1 C9 C8 109.8(5) . . ?
N5 C10 N7 125.6(5) . . ?
N5 C10 N6 119.0(5) . . ?
N7 C10 N6 115.4(6) . . ?
N6 C11 C13 108.0(7) . . ?
N6 C11 C12 109.8(6) . . ?
C13 C11 C12 111.6(8) . . ?
N7 C14 C16 111.7(10) . . ?
N7 C14 C15 107.7(8) . . ?
C16 C14 C15 111.6(10) . . ?
N5 C17 C18 107.3(5) . . ?
N1 C18 C17 109.5(5) . . ?
N8 C19 N9 120.8(6) . . ?
N8 C19 N10 123.6(8) . . ?
N9 C19 N10 115.6(6) . . ?
N9 C20 C22 111.3(7) . . ?
N9 C20 C21 108.6(7) . . ?
C22 C20 C21 110.8(7) . . ?
N10 C23 C25 110.1(6) . . ?
N10 C23 C24 109.5(7) . . ?
C25 C23 C24 112.0(6) . . ?
N8 C26 C27 107.0(5) . . ?
N1 C27 C26 109.4(5) . . ?
O2 C28 O1 124.5(9) . . ?
O2 C28 C29 123.3(8) . . ?
O1 C28 C29 112.2(10) . . ?
O4 C30 O3 120.7(9) . . ?
O4 C30 C31 118.2(7) . . ?
O3 C30 C31 120.7(8) . . ?

loop_
_geom_bond_atom_site_label_1
_geom_bond_atom_site_label_2
_geom_bond_distance
_geom_bond_site_symmetry_2
_geom_bond_publ_flag
Co1 N2 2.029(4) . ?
Co1 O1 2.032(4) . ?
Co1 N8 2.068(4) . ?
Co1 N5 2.069(4) . ?
Co1 N1 2.256(5) . ?
N1 C9 1.458(8) . ?
N1 C27 1.480(8) . ?
N1 C18 1.486(7) . ?
N2 C1 1.309(8) . ?
N2 C8 1.470(8) . ?
N3 C1 1.327(10) . ?
N3 C2 1.492(9) . ?
N4 C1 1.384(9) . ?
N4 C5 1.439(12) . ?
N5 C10 1.315(8) . ?
N5 C17 1.473(8) . ?
N6 C10 1.373(8) . ?
N6 C11 1.469(10) . ?
N7 C10 1.369(7) . ?
N7 C14 1.457(8) . ?
N8 C19 1.327(8) . ?
N8 C26 1.459(9) . ?
N9 C19 1.351(10) . ?
N9 C20 1.445(9) . ?
N10 C19 1.365(8) . ?
N10 C23 1.477(9) . ?
O1 C28 1.302(8) . ?
O2 C28 1.209(13) . ?
O3 C30 1.223(7) . ?
O4 C30 1.126(10) . ?
C2 C3 1.479(13) . ?
C2 C4 1.502(12) . ?
C5 C7 1.497(15) . ?
C5 C6 1.591(16) . ?
C8 C9 1.519(10) . ?
C11 C13 1.494(10) . ?
C11 C12 1.542(12) . ?
C14 C16 1.483(18) . ?
C14 C15 1.491(16) . ?
C17 C18 1.509(9) . ?
C20 C22 1.522(10) . ?
C20 C21 1.536(12) . ?
C23 C25 1.510(11) . ?
C23 C24 1.516(10) . ?
C26 C27 1.509(8) . ?
C28 C29 1.520(15) . ?
C30 C31 1.460(12) . ?

loop_
_geom_hbond_atom_site_label_D
_geom_hbond_atom_site_label_H
_geom_hbond_atom_site_label_A
_geom_hbond_distance_DH
_geom_hbond_distance_HA
_geom_hbond_distance_DA
_geom_hbond_angle_DHA
_geom_hbond_site_symmetry_A
N3 H3 O2 0.79(4) 2.07(4) 2.852(10) 168(9) .
N4 H4 O4 0.79(4) 2.18(6) 2.904(10) 152(10) 1_545
N6 H6 O1 0.79(4) 2.04(4) 2.824(7) 174(7) .
N7 H7 O3 0.79(4) 2.64(6) 3.345(9) 148(8) 4_575
N9 H9 O3 0.79(4) 2.24(6) 2.926(7) 145(8) .
N10 H10 O3 0.79(4) 2.27(5) 3.027(10) 161(9) .

loop_
_geom_torsion_atom_site_label_1
_geom_torsion_atom_site_label_2
_geom_torsion_atom_site_label_3
_geom_torsion_atom_site_label_4
_geom_torsion
_geom_torsion_site_symmetry_1
_geom_torsion_site_symmetry_2
_geom_torsion_site_symmetry_3
_geom_torsion_site_symmetry_4
_geom_torsion_publ_flag
N2 Co1 N1 C9 10.7(3) . . . . ?
N8 Co1 N1 C9 -120.5(4) . . . . ?
N5 Co1 N1 C9 125.1(4) . . . . ?
N2 Co1 N1 C27 131.2(4) . . . . ?
N8 Co1 N1 C27 0.0(4) . . . . ?
N5 Co1 N1 C27 -114.4(4) . . . . ?
N2 Co1 N1 C18 -109.2(4) . . . . ?
N8 Co1 N1 C18 119.6(4) . . . . ?
N5 Co1 N1 C18 5.3(4) . . . . ?
O1 Co1 N2 C1 11.7(5) . . . . ?
N8 Co1 N2 C1 -100.1(5) . . . . ?
N5 Co1 N2 C1 116.8(5) . . . . ?
N1 Co1 N2 C1 -168.3(5) . . . . ?
O1 Co1 N2 C8 -161.2(4) . . . . ?
N8 Co1 N2 C8 87.0(4) . . . . ?
N5 Co1 N2 C8 -56.0(4) . . . . ?
N1 Co1 N2 C8 18.8(4) . . . . ?
N2 Co1 N5 C10 -87.0(5) . . . . ?
O1 Co1 N5 C10 21.1(5) . . . . ?
N8 Co1 N5 C10 123.9(5) . . . . ?
N1 Co1 N5 C10 -162.4(5) . . . . ?
N2 Co1 N5 C17 100.0(4) . . . . ?
O1 Co1 N5 C17 -151.9(4) . . . . ?
N8 Co1 N5 C17 -49.1(5) . . . . ?
N1 Co1 N5 C17 24.6(4) . . . . ?
N2 Co1 N8 C19 127.3(5) . . . . ?
O1 Co1 N8 C19 13.4(5) . . . . ?
N5 Co1 N8 C19 -89.5(5) . . . . ?
N1 Co1 N8 C19 -163.7(5) . . . . ?
N2 Co1 N8 C26 -39.2(4) . . . . ?
O1 Co1 N8 C26 -153.2(3) . . . . ?
N5 Co1 N8 C26 104.0(4) . . . . ?
N1 Co1 N8 C26 29.7(3) . . . . ?
N2 Co1 O1 C28 -86.0(4) . . . . ?
N8 Co1 O1 C28 45.7(5) . . . . ?
N5 Co1 O1 C28 159.0(4) . . . . ?
C8 N2 C1 N3 -151.8(6) . . . . ?
Co1 N2 C1 N3 35.6(8) . . . . ?
C8 N2 C1 N4 22.2(8) . . . . ?
Co1 N2 C1 N4 -150.4(5) . . . . ?
C2 N3 C1 N2 -161.1(6) . . . . ?
C2 N3 C1 N4 24.5(10) . . . . ?
C5 N4 C1 N2 54.6(11) . . . . ?
C5 N4 C1 N3 -131.2(9) . . . . ?
C1 N3 C2 C3 -138.0(11) . . . . ?
C1 N3 C2 C4 95.5(12) . . . . ?
C1 N4 C5 C7 102.9(10) . . . . ?
C1 N4 C5 C6 -131.1(11) . . . . ?
C1 N2 C8 C9 141.3(5) . . . . ?
Co1 N2 C8 C9 -44.7(6) . . . . ?
C27 N1 C9 C8 -154.4(5) . . . . ?
C18 N1 C9 C8 79.0(6) . . . . ?
Co1 N1 C9 C8 -37.1(5) . . . . ?
N2 C8 C9 N1 54.9(6) . . . . ?
C17 N5 C10 N7 -18.5(10) . . . . ?
Co1 N5 C10 N7 168.9(5) . . . . ?
C17 N5 C10 N6 161.8(6) . . . . ?
Co1 N5 C10 N6 -10.7(8) . . . . ?
C14 N7 C10 N5 136.2(9) . . . . ?
C14 N7 C10 N6 -44.2(11) . . . . ?
C11 N6 C10 N5 133.6(7) . . . . ?
C11 N6 C10 N7 -46.1(8) . . . . ?
C10 N6 C11 C13 171.7(6) . . . . ?
C10 N6 C11 C12 -66.4(8) . . . . ?
C10 N7 C14 C16 -82.3(10) . . . . ?
C10 N7 C14 C15 154.9(10) . . . . ?
C10 N5 C17 C18 135.5(6) . . . . ?
Co1 N5 C17 C18 -50.6(6) . . . . ?
C9 N1 C18 C17 -149.1(6) . . . . ?
C27 N1 C18 C17 83.7(7) . . . . ?
Co1 N1 C18 C17 -33.5(6) . . . . ?
N5 C17 C18 N1 56.0(7) . . . . ?
C26 N8 C19 N9 -157.6(6) . . . . ?
Co1 N8 C19 N9 36.9(8) . . . . ?
C26 N8 C19 N10 19.6(8) . . . . ?
Co1 N8 C19 N10 -145.8(5) . . . . ?
C20 N9 C19 N8 36.1(9) . . . . ?
C20 N9 C19 N10 -141.4(6) . . . . ?
C23 N10 C19 N8 50.3(11) . . . . ?
C23 N10 C19 N9 -132.3(8) . . . . ?
C19 N9 C20 C22 64.9(8) . . . . ?
C19 N9 C20 C21 -173.0(7) . . . . ?
C19 N10 C23 C25 -143.4(9) . . . . ?
C19 N10 C23 C24 93.0(9) . . . . ?
C19 N8 C26 C27 136.8(5) . . . . ?
Co1 N8 C26 C27 -54.9(6) . . . . ?
C9 N1 C27 C26 87.5(7) . . . . ?
C18 N1 C27 C26 -145.4(6) . . . . ?
Co1 N1 C27 C26 -28.7(7) . . . . ?
N8 C26 C27 N1 55.2(8) . . . . ?
Co1 O1 C28 O2 21.6(9) . . . . ?
Co1 O1 C28 C29 -160.5(5) . . . . ?
